data_2230858
loop_
_publ_author_name
'Nayak, Susanta K.'
'Venugopala, K. N.'
'Govender, Thavendran'
'Kruger, Hendrik G.'
'Maguire, Glenn E. M.'
'Row, T. N. Guru'

_publ_section_title
;
 Ethyl
 6-methyl-2-sulfanylidene-4-[4-(trifluoromethyl)phenyl]-1,2,3,4-tetrahydropyrimidine-5-carboxylate
;
_journal_coeditor_code SI2356
_journal_issue 7
_journal_name_full 'Acta Crystallographica Section E'
_journal_page_first o1559
_journal_page_last o1560
_journal_paper_doi 10.1107/S1600536811019441
_journal_volume 67
_journal_year 2011
_chemical_formula_iupac 'C15 H15 F3 N2 O2 S'
_chemical_formula_moiety 'C15 H15 F3 N2 O2 S'
_chemical_formula_sum 'C15 H15 F3 N2 O2 S'
_chemical_formula_weight 344.36
_chemical_melting_point 471(2)
_chemical_name_common DHMPS
_chemical_name_systematic
;
Ethyl 6-methyl-2-sulfanylidene-4-[4-(trifluoromethyl)phenyl]-1,2,3,4-
tetrahydropyrimidine-5-carboxylate
;
_space_group_IT_number 2
_symmetry_cell_setting triclinic
_symmetry_space_group_name_Hall '-P 1'
_symmetry_space_group_name_H-M 'P -1'
_atom_sites_solution_hydrogens geom
_atom_sites_solution_primary direct
_atom_sites_solution_secondary difmap
_cell_angle_alpha 74.199(2)
_cell_angle_beta 88.092(3)
_cell_angle_gamma 69.377(3)
_cell_formula_units_Z 2
_cell_length_a 7.2682(3)
_cell_length_b 9.3205(2)
_cell_length_c 12.4779(3)
_cell_measurement_reflns_used 467
_cell_measurement_temperature 120(2)
_cell_measurement_theta_max 27.89
_cell_measurement_theta_min 0.97
_cell_volume 759.39(4)
_computing_cell_refinement
;
CrysAlis PRO (Oxford Diffraction, 2009)
;
_computing_data_collection
;
CrysAlis PRO (Oxford Diffraction, 2009)
;
_computing_data_reduction
;
CrysAlis PRO (Oxford Diffraction, 2009)
;
_computing_molecular_graphics 'ORTEP-3 for Windows (Farrugia, 1997) and CAMERON (Watkin <i>et al.</i>, 1993)'
_computing_publication_material 'PLATON (Spek, 2009) and PARST (Nardelli, 1995)'
_computing_structure_refinement 'SHELXL97 (Sheldrick, 2008)'
_computing_structure_solution 'SHELXS97 (Sheldrick, 2008)'
_diffrn_ambient_temperature 120(2)
_diffrn_detector_area_resol_mean 16.0839
_diffrn_measured_fraction_theta_full 1.000
_diffrn_measured_fraction_theta_max 1.000
_diffrn_measurement_device_type 'Oxford Diffraction Xcalibur diffractometer with an Eos (Nova) detector'
_diffrn_measurement_method '\w scans'
_diffrn_radiation_monochromator graphite
_diffrn_radiation_source 'Enhance (Mo) X-ray Source'
_diffrn_radiation_type 'Mo K\a'
_diffrn_radiation_wavelength 0.71073
_diffrn_reflns_av_R_equivalents 0.0344
_diffrn_reflns_av_sigmaI/netI 0.0208
_diffrn_reflns_limit_h_max 8
_diffrn_reflns_limit_h_min -8
_diffrn_reflns_limit_k_max 11
_diffrn_reflns_limit_k_min -11
_diffrn_reflns_limit_l_max 15
_diffrn_reflns_limit_l_min -15
_diffrn_reflns_number 16986
_diffrn_reflns_reduction_process
;
;
_diffrn_reflns_theta_full 25.00
_diffrn_reflns_theta_max 26.00
_diffrn_reflns_theta_min 2.43
_exptl_absorpt_coefficient_mu 0.256
_exptl_absorpt_correction_T_max 0.9578
_exptl_absorpt_correction_T_min 0.9317
_exptl_absorpt_correction_type multi-scan
_exptl_absorpt_process_details
;
(CrysAlis PRO; Oxford Diffraction, 2009)
;
_exptl_crystal_colour Colorless
_exptl_crystal_density_diffrn 1.506
_exptl_crystal_density_method 'Not Measured'
_exptl_crystal_description Block
_exptl_crystal_F_000 356
_exptl_crystal_size_max 0.28
_exptl_crystal_size_mid 0.22
_exptl_crystal_size_min 0.17
_refine_diff_density_max 0.328
_refine_diff_density_min -0.257
_refine_ls_extinction_method none
_refine_ls_goodness_of_fit_ref 1.047
_refine_ls_hydrogen_treatment refall
_refine_ls_matrix_type full
_refine_ls_number_parameters 268
_refine_ls_number_reflns 2982
_refine_ls_number_restraints 0
_refine_ls_restrained_S_all 1.047
_refine_ls_R_factor_all 0.0365
_refine_ls_R_factor_gt 0.0324
_refine_ls_shift/su_max 0.000
_refine_ls_shift/su_mean 0.000
_refine_ls_structure_factor_coef Fsqd
_refine_ls_weighting_details 'calc w=1/[\s^2^(Fo^2^)+(0.0385P)^2^+0.4675P] where P=(Fo^2^+2Fc^2^)/3'
_refine_ls_weighting_scheme calc
_refine_ls_wR_factor_gt 0.0827
_refine_ls_wR_factor_ref 0.0849
_reflns_number_gt 2670
_reflns_number_total 2982
_reflns_threshold_expression I>2sigma(I)
_cod_data_source_file si2356.cif
_cod_data_source_block I
_cod_original_cell_volume 759.39(5)
_cod_database_code 2230858
_cod_database_fobs_code 2230858

loop_
_symmetry_equiv_pos_site_id
_symmetry_equiv_pos_as_xyz
1 x,y,z
2 -x,-y,-z

loop_
_atom_site_type_symbol
_atom_site_label
_atom_site_fract_x
_atom_site_fract_y
_atom_site_fract_z
_atom_site_U_iso_or_equiv
_atom_site_adp_type
_atom_site_calc_flag
_atom_site_refinement_flags
_atom_site_occupancy
_atom_site_symmetry_multiplicity
_atom_site_disorder_assembly
_atom_site_disorder_group
S S1 0.30321(6) 0.90692(5) 0.45283(3) 0.01866(12) Uani d . 1 1 . .
O O2 -0.02059(15) 0.41096(13) 0.28311(9) 0.0192(2) Uani d . 1 1 . .
N N2 -0.01311(19) 0.83739(15) 0.42302(10) 0.0152(3) Uani d . 1 1 . .
N N1 0.2762(2) 0.67834(15) 0.37360(10) 0.0152(3) Uani d . 1 1 . .
C C3 -0.0065(2) 0.61577(17) 0.35436(12) 0.0137(3) Uani d . 1 1 . .
O O1 -0.28789(15) 0.54256(13) 0.35999(9) 0.0202(2) Uani d . 1 1 . .
C C9 -0.2190(2) 0.89964(17) 0.25202(12) 0.0142(3) Uani d . 1 1 . .
C C4 -0.1317(2) 0.77821(17) 0.36488(12) 0.0139(3) Uani d . 1 1 . .
C C5 -0.1193(2) 0.52013(17) 0.33520(12) 0.0146(3) Uani d . 1 1 . .
C C14 -0.1469(2) 0.87476(19) 0.15166(13) 0.0179(3) Uani d . 1 1 . .
C C1 0.1797(2) 0.80426(17) 0.41397(12) 0.0144(3) Uani d . 1 1 . .
C C2 0.1916(2) 0.57285(17) 0.35621(12) 0.0139(3) Uani d . 1 1 . .
F F3 -0.42949(18) 1.20109(14) -0.14515(8) 0.0412(3) Uani d . 1 1 . .
C C6 -0.1217(2) 0.31314(19) 0.25754(14) 0.0189(3) Uani d . 1 1 . .
C C10 -0.3740(2) 1.04101(18) 0.25052(13) 0.0170(3) Uani d . 1 1 . .
F F2 -0.64945(16) 1.33939(13) -0.05806(9) 0.0389(3) Uani d . 1 1 . .
C C11 -0.4529(2) 1.15589(19) 0.15063(13) 0.0199(3) Uani d . 1 1 . .
C C13 -0.2264(2) 0.98893(19) 0.05111(13) 0.0202(3) Uani d . 1 1 . .
C C8 0.3400(2) 0.42067(19) 0.34389(15) 0.0196(3) Uani d . 1 1 . .
C C12 -0.3786(2) 1.12940(19) 0.05093(13) 0.0198(3) Uani d . 1 1 . .
C C7 0.0075(3) 0.2226(2) 0.18351(16) 0.0249(4) Uani d . 1 1 . .
F F1 -0.3667(2) 1.36503(15) -0.07403(10) 0.0514(4) Uani d . 1 1 . .
C C15 -0.4567(3) 1.2573(2) -0.05606(14) 0.0280(4) Uani d . 1 1 . .
H H4 -0.246(2) 0.7766(19) 0.4098(13) 0.010(4) Uiso d . 1 1 . .
H H2N -0.075(3) 0.907(2) 0.4538(15) 0.016(4) Uiso d . 1 1 . .
H H1N 0.393(3) 0.652(2) 0.3721(16) 0.024(5) Uiso d . 1 1 . .
H H10 -0.424(3) 1.059(2) 0.3189(15) 0.016(4) Uiso d . 1 1 . .
H H6B -0.139(3) 0.241(2) 0.3277(15) 0.016(4) Uiso d . 1 1 . .
H H14 -0.045(3) 0.779(2) 0.1506(15) 0.023(5) Uiso d . 1 1 . .
H H13 -0.179(3) 0.971(2) -0.0173(16) 0.024(5) Uiso d . 1 1 . .
H H6A -0.251(3) 0.384(2) 0.2200(16) 0.025(5) Uiso d . 1 1 . .
H H11 -0.557(3) 1.253(2) 0.1503(16) 0.026(5) Uiso d . 1 1 . .
H H7A 0.021(3) 0.296(3) 0.1166(18) 0.034(5) Uiso d . 1 1 . .
H H7B -0.054(3) 0.152(2) 0.1647(17) 0.035(5) Uiso d . 1 1 . .
H H7C 0.132(3) 0.156(3) 0.2222(18) 0.037(6) Uiso d . 1 1 . .
H H8B 0.292(3) 0.332(3) 0.3678(17) 0.037(6) Uiso d . 1 1 . .
H H8C 0.456(3) 0.395(3) 0.3874(19) 0.042(6) Uiso d . 1 1 . .
H H8A 0.367(3) 0.431(3) 0.265(2) 0.049(6) Uiso d . 1 1 . .

loop_
_atom_site_aniso_label
_atom_site_aniso_U_11
_atom_site_aniso_U_22
_atom_site_aniso_U_33
_atom_site_aniso_U_12
_atom_site_aniso_U_13
_atom_site_aniso_U_23
S1 0.0165(2) 0.0207(2) 0.0237(2) -0.00844(16) 0.00304(15) -0.01173(16)
O2 0.0148(5) 0.0196(6) 0.0303(6) -0.0092(5) 0.0051(4) -0.0143(5)
N2 0.0131(6) 0.0161(6) 0.0180(6) -0.0042(5) 0.0007(5) -0.0088(5)
N1 0.0104(7) 0.0178(6) 0.0199(6) -0.0062(5) 0.0035(5) -0.0080(5)
C3 0.0144(7) 0.0134(7) 0.0133(7) -0.0049(6) 0.0012(5) -0.0038(5)
O1 0.0127(6) 0.0223(6) 0.0293(6) -0.0079(5) 0.0048(4) -0.0114(5)
C9 0.0124(7) 0.0151(7) 0.0175(7) -0.0074(6) 0.0006(6) -0.0052(6)
C4 0.0125(7) 0.0162(7) 0.0154(7) -0.0061(6) 0.0027(6) -0.0072(6)
C5 0.0141(7) 0.0128(7) 0.0147(7) -0.0032(6) -0.0009(6) -0.0023(5)
C14 0.0161(8) 0.0186(8) 0.0205(8) -0.0053(6) 0.0023(6) -0.0089(6)
C1 0.0162(7) 0.0156(7) 0.0113(7) -0.0061(6) 0.0016(5) -0.0030(5)
C2 0.0156(7) 0.0141(7) 0.0124(7) -0.0061(6) 0.0011(5) -0.0032(5)
F3 0.0453(7) 0.0503(7) 0.0175(5) -0.0100(6) -0.0023(5) -0.0018(5)
C6 0.0178(8) 0.0185(8) 0.0255(8) -0.0103(7) 0.0016(6) -0.0089(7)
C10 0.0144(7) 0.0193(8) 0.0193(8) -0.0063(6) 0.0044(6) -0.0084(6)
F2 0.0303(6) 0.0363(6) 0.0314(6) 0.0008(5) -0.0071(5) 0.0045(5)
C11 0.0156(8) 0.0165(8) 0.0253(8) -0.0040(6) 0.0003(6) -0.0043(6)
C13 0.0219(8) 0.0254(8) 0.0166(7) -0.0109(7) 0.0042(6) -0.0081(6)
C8 0.0135(8) 0.0174(8) 0.0287(9) -0.0043(6) 0.0014(7) -0.0092(7)
C12 0.0176(8) 0.0220(8) 0.0201(8) -0.0092(6) -0.0020(6) -0.0031(6)
C7 0.0233(9) 0.0267(9) 0.0333(10) -0.0137(8) 0.0069(7) -0.0166(8)
F1 0.0618(9) 0.0444(7) 0.0454(7) -0.0363(7) -0.0147(6) 0.0168(6)
C15 0.0277(9) 0.0293(9) 0.0243(9) -0.0120(8) -0.0022(7) -0.0005(7)

loop_
_atom_type_symbol
_atom_type_description
_atom_type_scat_dispersion_real
_atom_type_scat_dispersion_imag
_atom_type_scat_source
C C 0.0033 0.0016 ' International Tables Vol C Tables 4.2.6.8 and 6.1.1.4'
H H 0.0000 0.0000 ' International Tables Vol C Tables 4.2.6.8 and 6.1.1.4'
F F 0.0171 0.0103 ' International Tables Vol C Tables 4.2.6.8 and 6.1.1.4'
N N 0.0061 0.0033 ' International Tables Vol C Tables 4.2.6.8 and 6.1.1.4'
O O 0.0106 0.0060 ' International Tables Vol C Tables 4.2.6.8 and 6.1.1.4'
S S 0.1246 0.1234 ' International Tables Vol C Tables 4.2.6.8 and 6.1.1.4'

loop_
_geom_angle_atom_site_label_1
_geom_angle_atom_site_label_2
_geom_angle_atom_site_label_3
_geom_angle_site_symmetry_1
_geom_angle_site_symmetry_3
_geom_angle
_geom_angle_publ_flag
C5 O2 C6 . . 117.51(12) ?
C1 N2 C4 . . 123.64(13) ?
C1 N2 H2N . . 119.0(13) ?
C4 N2 H2N . . 116.5(13) ?
C1 N1 C2 . . 123.78(13) ?
C1 N1 H1N . . 118.1(14) ?
C2 N1 H1N . . 116.8(14) ?
C2 C3 C5 . . 125.59(13) ?
C2 C3 C4 . . 119.99(13) ?
C5 C3 C4 . . 114.30(12) ?
C14 C9 C10 . . 118.99(14) ?
C14 C9 C4 . . 122.22(13) ?
C10 C9 C4 . . 118.79(13) ?
N2 C4 C3 . . 109.18(12) ?
N2 C4 C9 . . 109.86(11) ?
C3 C4 C9 . . 113.06(12) ?
N2 C4 H4 . . 106.2(9) ?
C3 C4 H4 . . 112.9(9) ?
C9 C4 H4 . . 105.4(9) ?
O1 C5 O2 . . 123.28(13) ?
O1 C5 C3 . . 123.34(13) ?
O2 C5 C3 . . 113.31(12) ?
C9 C14 C13 . . 120.70(15) ?
C9 C14 H14 . . 120.4(11) ?
C13 C14 H14 . . 118.9(11) ?
N2 C1 N1 . . 116.24(13) ?
N2 C1 S1 . . 123.24(11) ?
N1 C1 S1 . . 120.50(11) ?
C3 C2 N1 . . 118.64(13) ?
C3 C2 C8 . . 128.19(14) ?
N1 C2 C8 . . 113.16(13) ?
O2 C6 C7 . . 106.10(12) ?
O2 C6 H6B . . 108.8(10) ?
C7 C6 H6B . . 111.6(10) ?
O2 C6 H6A . . 108.1(11) ?
C7 C6 H6A . . 112.1(11) ?
H6B C6 H6A . . 109.9(15) ?
C11 C10 C9 . . 120.59(14) ?
C11 C10 H10 . . 120.0(10) ?
C9 C10 H10 . . 119.4(10) ?
C10 C11 C12 . . 119.70(15) ?
C10 C11 H11 . . 120.2(12) ?
C12 C11 H11 . . 120.1(11) ?
C12 C13 C14 . . 119.71(15) ?
C12 C13 H13 . . 119.8(11) ?
C14 C13 H13 . . 120.5(11) ?
C2 C8 H8B . . 111.7(12) ?
C2 C8 H8C . . 109.6(13) ?
H8B C8 H8C . . 108.3(18) ?
C2 C8 H8A . . 110.1(14) ?
H8B C8 H8A . . 106.3(18) ?
H8C C8 H8A . . 110.7(19) ?
C13 C12 C11 . . 120.31(15) ?
C13 C12 C15 . . 120.14(15) ?
C11 C12 C15 . . 119.47(15) ?
C6 C7 H7A . . 109.3(12) ?
C6 C7 H7B . . 109.3(12) ?
H7A C7 H7B . . 109.4(17) ?
C6 C7 H7C . . 109.8(13) ?
H7A C7 H7C . . 111.7(18) ?
H7B C7 H7C . . 107.3(17) ?
F3 C15 F2 . . 106.80(14) ?
F3 C15 F1 . . 106.00(15) ?
F2 C15 F1 . . 106.29(15) ?
F3 C15 C12 . . 112.93(15) ?
F2 C15 C12 . . 112.89(14) ?
F1 C15 C12 . . 111.43(14) ?

loop_
_geom_bond_atom_site_label_1
_geom_bond_atom_site_label_2
_geom_bond_site_symmetry_2
_geom_bond_distance
_geom_bond_publ_flag
S1 C1 . 1.6863(15) ?
O2 C5 . 1.3369(18) ?
O2 C6 . 1.4557(18) ?
N2 C1 . 1.3323(19) ?
N2 C4 . 1.4725(18) ?
N2 H2N . 0.829(19) ?
N1 C1 . 1.3572(19) ?
N1 C2 . 1.3940(19) ?
N1 H1N . 0.80(2) ?
C3 C2 . 1.351(2) ?
C3 C5 . 1.472(2) ?
C3 C4 . 1.506(2) ?
O1 C5 . 1.2128(18) ?
C9 C14 . 1.388(2) ?
C9 C10 . 1.396(2) ?
C9 C4 . 1.534(2) ?
C4 H4 . 0.988(17) ?
C14 C13 . 1.389(2) ?
C14 H14 . 0.941(19) ?
C2 C8 . 1.493(2) ?
F3 C15 . 1.334(2) ?
C6 C7 . 1.502(2) ?
C6 H6B . 0.982(18) ?
C6 H6A . 0.98(2) ?
C10 C11 . 1.385(2) ?
C10 H10 . 0.949(18) ?
F2 C15 . 1.336(2) ?
C11 C12 . 1.389(2) ?
C11 H11 . 0.95(2) ?
C13 C12 . 1.384(2) ?
C13 H13 . 0.946(19) ?
C8 H8B . 0.98(2) ?
C8 H8C . 0.94(2) ?
C8 H8A . 0.99(2) ?
C12 C15 . 1.494(2) ?
C7 H7A . 0.95(2) ?
C7 H7B . 1.00(2) ?
C7 H7C . 0.95(2) ?
F1 C15 . 1.348(2) ?

loop_
_geom_hbond_atom_site_label_D
_geom_hbond_atom_site_label_H
_geom_hbond_atom_site_label_A
_geom_hbond_site_symmetry_A
_geom_hbond_distance_DH
_geom_hbond_distance_HA
_geom_hbond_distance_DA
_geom_hbond_angle_DHA
_geom_hbond_publ_flag
N1 H1N O1 1_655 0.80(2) 2.20(2) 2.9868(19) 169.8(18) yes
N2 H2N S1 2_576 0.830(19) 2.462(19) 3.2830(14) 170(2) yes
C14 H14 Cg1 . 0.94(2) 2.655(2) 3.129(2) 112 yes

loop_
_geom_torsion_atom_site_label_1
_geom_torsion_atom_site_label_2
_geom_torsion_atom_site_label_3
_geom_torsion_atom_site_label_4
_geom_torsion_site_symmetry_1
_geom_torsion_site_symmetry_2
_geom_torsion_site_symmetry_3
_geom_torsion_site_symmetry_4
_geom_torsion
_geom_torsion_publ_flag
C1 N2 C4 C3 . . . . 32.85(18) ?
C1 N2 C4 C9 . . . . -91.67(16) ?
C2 C3 C4 N2 . . . . -24.38(18) ?
C5 C3 C4 N2 . . . . 159.44(12) ?
C2 C3 C4 C9 . . . . 98.24(16) ?
C5 C3 C4 C9 . . . . -77.94(15) ?
C14 C9 C4 N2 . . . . 105.73(15) ?
C10 C9 C4 N2 . . . . -73.24(16) ?
C14 C9 C4 C3 . . . . -16.51(19) ?
C10 C9 C4 C3 . . . . 164.51(13) ?
C6 O2 C5 O1 . . . . -1.3(2) ?
C6 O2 C5 C3 . . . . -178.35(12) ?
C2 C3 C5 O1 . . . . 161.70(15) ?
C4 C3 C5 O1 . . . . -22.4(2) ?
C2 C3 C5 O2 . . . . -21.2(2) ?
C4 C3 C5 O2 . . . . 154.72(12) ?
C10 C9 C14 C13 . . . . 0.5(2) ?
C4 C9 C14 C13 . . . . -178.50(13) ?
C4 N2 C1 N1 . . . . -17.6(2) ?
C4 N2 C1 S1 . . . . 163.99(11) ?
C2 N1 C1 N2 . . . . -8.8(2) ?
C2 N1 C1 S1 . . . . 169.61(11) ?
C5 C3 C2 N1 . . . . 178.91(13) ?
C4 C3 C2 N1 . . . . 3.2(2) ?
C5 C3 C2 C8 . . . . -2.4(2) ?
C4 C3 C2 C8 . . . . -178.11(14) ?
C1 N1 C2 C3 . . . . 15.8(2) ?
C1 N1 C2 C8 . . . . -163.11(14) ?
C5 O2 C6 C7 . . . . 170.73(13) ?
C14 C9 C10 C11 . . . . -1.0(2) ?
C4 C9 C10 C11 . . . . 177.99(13) ?
C9 C10 C11 C12 . . . . 0.8(2) ?
C9 C14 C13 C12 . . . . 0.3(2) ?
C14 C13 C12 C11 . . . . -0.5(2) ?
C14 C13 C12 C15 . . . . 176.18(15) ?
C10 C11 C12 C13 . . . . 0.0(2) ?
C10 C11 C12 C15 . . . . -176.74(15) ?
C13 C12 C15 F3 . . . . 25.8(2) ?
C11 C12 C15 F3 . . . . -157.42(15) ?
C13 C12 C15 F2 . . . . 147.12(15) ?
C11 C12 C15 F2 . . . . -36.1(2) ?
C13 C12 C15 F1 . . . . -93.35(19) ?
C11 C12 C15 F1 . . . . 83.40(19) ?

loop_
_cod_related_entry_id
_cod_related_entry_database
_cod_related_entry_code
1 ChemSpider 2238903
